data_4027764
loop_
_publ_author_name
'Marek Stancl'
'Zuzana Gargulakova'
'Vladimir Sindelar'

_publ_section_title
;
 Glycoluril Dimer Isomerization under Aqueous Acidic Conditions Related to
 Cucurbituril Formation
;
_journal_name_full 'Journal of Organic Chemistry'
_journal_page_first 10945
_journal_page_last 10948
_journal_paper_doi 10.1021/jo302063j
_journal_volume 77
_journal_year 2012
_chemical_formula_sum 'C15 H24 N12 O6'
_chemical_formula_weight 468.46
_chemical_name_systematic
; 
 ? 
;
_space_group_IT_number 15
_symmetry_cell_setting monoclinic
_symmetry_space_group_name_Hall '-C 2yc'
_symmetry_space_group_name_H-M 'C 1 2/c 1'
_atom_sites_solution_hydrogens geom
_atom_sites_solution_primary direct
_atom_sites_solution_secondary difmap
_audit_creation_method SHELXL-97
_cell_angle_alpha 90.00
_cell_angle_beta 100.587(6)
_cell_angle_gamma 90.00
_cell_formula_units_Z 4
_cell_length_a 15.4616(10)
_cell_length_b 8.4839(6)
_cell_length_c 14.5911(10)
_cell_measurement_reflns_used 1906
_cell_measurement_temperature 120(2)
_cell_measurement_theta_max 27.7550
_cell_measurement_theta_min 2.9852
_cell_volume 1881.4(2)
_computing_cell_refinement 'CrysAlis RED (Oxford Diffraction Ltd, 2009)'
_computing_data_collection 'CrysAlis CCD (Oxford Diffraction Ltd, 2009)'
_computing_data_reduction 'CrysAlis RED (Oxford Diffraction Ltd, 2009)'
_computing_structure_refinement 'SHELXL-97 (Sheldrick, 1997)'
_computing_structure_solution 'SHELXS-97 (Sheldrick, 1990)'
_diffrn_ambient_temperature 120(2)
_diffrn_detector_area_resol_mean 8.4353
_diffrn_measured_fraction_theta_full 0.998
_diffrn_measured_fraction_theta_max 0.998
_diffrn_measurement_device_type 'Xcalibur, Sapphire2, large Be window'
_diffrn_measurement_method '\w scan'
_diffrn_radiation_monochromator graphite
_diffrn_radiation_source 'Enhance (Mo) x-ray Source'
_diffrn_radiation_type MoK\a
_diffrn_radiation_wavelength 0.71073
_diffrn_reflns_av_R_equivalents 0.0149
_diffrn_reflns_av_sigmaI/netI 0.0319
_diffrn_reflns_limit_h_max 17
_diffrn_reflns_limit_h_min -18
_diffrn_reflns_limit_k_max 10
_diffrn_reflns_limit_k_min -7
_diffrn_reflns_limit_l_max 17
_diffrn_reflns_limit_l_min -17
_diffrn_reflns_number 3517
_diffrn_reflns_theta_full 24.99
_diffrn_reflns_theta_max 24.99
_diffrn_reflns_theta_min 2.98
_diffrn_standards_number 0
_exptl_absorpt_coefficient_mu 0.131
_exptl_absorpt_correction_T_max 1.00000
_exptl_absorpt_correction_T_min 0.99768
_exptl_absorpt_correction_type multi-scan
_exptl_absorpt_process_details 'CrysAlis RED (Oxford Diffraction Ltd, 2009)'
_exptl_crystal_density_diffrn 1.654
_exptl_crystal_F_000 984
_exptl_crystal_size_max 0.40
_exptl_crystal_size_mid 0.40
_exptl_crystal_size_min 0.30
_refine_diff_density_max 0.419
_refine_diff_density_min -0.168
_refine_diff_density_rms 0.049
_refine_ls_extinction_method none
_refine_ls_goodness_of_fit_ref 1.055
_refine_ls_hydrogen_treatment mixed
_refine_ls_matrix_type full
_refine_ls_number_parameters 162
_refine_ls_number_reflns 1654
_refine_ls_number_restraints 0
_refine_ls_restrained_S_all 1.055
_refine_ls_R_factor_all 0.0526
_refine_ls_R_factor_gt 0.0388
_refine_ls_shift/su_max 0.000
_refine_ls_shift/su_mean 0.000
_refine_ls_structure_factor_coef Fsqd
_refine_ls_weighting_details 'calc w=1/[\s^2^(Fo^2^)+(0.0707P)^2^+0.0000P] where P=(Fo^2^+2Fc^2^)/3'
_refine_ls_weighting_scheme calc
_refine_ls_wR_factor_gt 0.1082
_refine_ls_wR_factor_ref 0.1123
_reflns_number_gt 1274
_reflns_number_total 1654
_reflns_threshold_expression >2sigma(I)
_cod_data_source_file jo302063j_si_002.cif
_cod_data_source_block vs41a
_cod_database_code 4027764

loop_
_symmetry_equiv_pos_as_xyz
'x, y, z'
'-x, y, -z+1/2'
'x+1/2, y+1/2, z'
'-x+1/2, y+1/2, -z+1/2'
'-x, -y, -z'
'x, -y, z-1/2'
'-x+1/2, -y+1/2, -z'
'x+1/2, -y+1/2, z-1/2'

loop_
_atom_site_label
_atom_site_type_symbol
_atom_site_fract_x
_atom_site_fract_y
_atom_site_fract_z
_atom_site_U_iso_or_equiv
_atom_site_adp_type
_atom_site_occupancy
_atom_site_symmetry_multiplicity
_atom_site_calc_flag
_atom_site_refinement_flags
O1 O 0.09222(9) 0.02786(17) 0.72289(10) 0.0264(4) Uani 1 1 d .
O2 O 0.09953(9) 0.31188(18) 1.03616(9) 0.0329(4) Uani 1 1 d .
O3 O 0.11865(11) 0.5712(2) 0.87798(10) 0.0445(5) Uani 1 1 d .
N1 N 0.17078(10) 0.1978(2) 0.82505(11) 0.0224(4) Uani 1 1 d .
N2 N 0.14435(10) 0.25063(19) 0.66593(10) 0.0213(4) Uani 1 1 d .
N3 N 0.18978(10) 0.4603(2) 0.77301(11) 0.0234(4) Uani 1 1 d .
N4 N 0.05654(12) 0.1434(2) 0.91507(12) 0.0256(4) Uani 1 1 d .
N5 N 0.04588(11) 0.2763(2) 0.51658(12) 0.0296(5) Uani 1 1 d .
N6 N 0.07120(11) 0.6332(2) 0.72709(13) 0.0256(4) Uani 1 1 d .
C1 C 0.13429(12) 0.1520(2) 0.73719(13) 0.0205(5) Uani 1 1 d .
C2 C 0.19036(12) 0.4015(2) 0.68069(14) 0.0236(5) Uani 1 1 d .
H2A H 0.2519 0.3881 0.6719 0.028 Uiso 1 1 calc R
H2B H 0.1615 0.4788 0.6341 0.028 Uiso 1 1 calc R
C3 C 0.22453(13) 0.3413(2) 0.84135(14) 0.0267(5) Uani 1 1 d .
H3A H 0.2240 0.3818 0.9049 0.032 Uiso 1 1 calc R
H3B H 0.2861 0.3168 0.8366 0.032 Uiso 1 1 calc R
C4 C 0.14460(13) 0.1115(3) 0.90196(14) 0.0266(5) Uani 1 1 d .
H4B H 0.1502 -0.0028 0.8907 0.032 Uiso 1 1 calc R
H4C H 0.1859 0.1380 0.9602 0.032 Uiso 1 1 calc R
C5 C 0.03998(13) 0.2478(3) 0.98042(13) 0.0270(5) Uani 1 1 d .
C6 C 0.12052(13) 0.1958(3) 0.57006(13) 0.0266(5) Uani 1 1 d .
H6B H 0.1717 0.2098 0.5388 0.032 Uiso 1 1 calc R
H6C H 0.1073 0.0817 0.5705 0.032 Uiso 1 1 calc R
C7 C 0.12360(13) 0.5556(2) 0.79555(14) 0.0260(5) Uani 1 1 d .
C8 C 0.0000 0.7289(3) 0.7500 0.0254(7) Uani 1 2 d S
H8A H 0.0234 0.7976 0.8037 0.031 Uiso 0.50 1 calc PR
H8B H -0.0234 0.7976 0.6963 0.031 Uiso 0.50 1 calc PR
H4N H 0.0135(13) 0.099(3) 0.8782(14) 0.022(6) Uiso 1 1 d .
H5N H 0.0565(13) 0.333(2) 0.4682(15) 0.026(6) Uiso 1 1 d .
H6N H 0.0787(14) 0.618(3) 0.6694(17) 0.030(6) Uiso 1 1 d .

loop_
_atom_site_aniso_label
_atom_site_aniso_U_11
_atom_site_aniso_U_22
_atom_site_aniso_U_33
_atom_site_aniso_U_23
_atom_site_aniso_U_13
_atom_site_aniso_U_12
O1 0.0289(7) 0.0235(8) 0.0281(8) -0.0001(7) 0.0088(6) -0.0067(6)
O2 0.0332(8) 0.0420(10) 0.0214(8) -0.0075(7) -0.0005(6) 0.0034(7)
O3 0.0675(11) 0.0480(11) 0.0200(9) 0.0008(8) 0.0133(7) 0.0249(9)
N1 0.0255(9) 0.0234(10) 0.0186(9) 0.0016(7) 0.0045(7) 0.0009(7)
N2 0.0263(9) 0.0214(10) 0.0173(9) -0.0006(7) 0.0068(7) -0.0045(7)
N3 0.0248(8) 0.0232(10) 0.0225(9) -0.0023(8) 0.0047(7) 0.0011(7)
N4 0.0259(9) 0.0315(11) 0.0196(9) -0.0037(8) 0.0045(7) 0.0055(8)
N5 0.0309(10) 0.0391(12) 0.0196(10) 0.0072(9) 0.0066(7) -0.0112(9)
N6 0.0263(9) 0.0278(11) 0.0237(10) 0.0036(9) 0.0077(8) 0.0023(8)
C1 0.0174(9) 0.0217(11) 0.0232(11) -0.0021(9) 0.0056(8) 0.0037(8)
C2 0.0247(10) 0.0231(12) 0.0253(11) -0.0030(9) 0.0105(8) -0.0043(9)
C3 0.0251(10) 0.0266(12) 0.0260(11) -0.0068(9) -0.0015(8) 0.0005(9)
C4 0.0303(11) 0.0308(13) 0.0197(11) 0.0046(10) 0.0070(8) 0.0100(10)
C5 0.0345(12) 0.0303(13) 0.0167(11) 0.0046(9) 0.0058(9) 0.0086(10)
C6 0.0295(11) 0.0317(13) 0.0209(11) -0.0043(10) 0.0103(8) -0.0078(10)
C7 0.0288(10) 0.0226(12) 0.0277(12) -0.0013(10) 0.0082(9) -0.0014(9)
C8 0.0293(15) 0.0155(15) 0.0322(17) 0.000 0.0074(12) 0.000

loop_
_atom_type_symbol
_atom_type_description
_atom_type_scat_dispersion_real
_atom_type_scat_dispersion_imag
_atom_type_scat_source
C C 0.0033 0.0016 'International Tables Vol C Tables 4.2.6.8 and 6.1.1.4'
H H 0.0000 0.0000 'International Tables Vol C Tables 4.2.6.8 and 6.1.1.4'
N N 0.0061 0.0033 'International Tables Vol C Tables 4.2.6.8 and 6.1.1.4'
O O 0.0106 0.0060 'International Tables Vol C Tables 4.2.6.8 and 6.1.1.4'

loop_
_geom_angle_atom_site_label_1
_geom_angle_atom_site_label_2
_geom_angle_atom_site_label_3
_geom_angle
_geom_angle_site_symmetry_1
_geom_angle_site_symmetry_3
C1 N1 C4 117.15(17) . .
C1 N1 C3 120.96(16) . .
C4 N1 C3 121.37(16) . .
C1 N2 C6 119.46(16) . .
C1 N2 C2 123.03(16) . .
C6 N2 C2 116.87(15) . .
C7 N3 C2 123.70(16) . .
C7 N3 C3 115.95(16) . .
C2 N3 C3 109.73(16) . .
C5 N4 C4 121.46(19) . .
C5 N5 C6 126.08(18) 2_556 .
C7 N6 C8 118.87(16) . .
O1 C1 N1 121.18(18) . .
O1 C1 N2 121.60(17) . .
N1 C1 N2 117.20(17) . .
N3 C2 N2 110.81(16) . .
N3 C3 N1 109.77(15) . .
N4 C4 N1 114.35(16) . .
O2 C5 N5 120.99(19) . 2_556
O2 C5 N4 122.28(19) . .
N5 C5 N4 116.71(19) 2_556 .
N5 C6 N2 113.91(17) . .
O3 C7 N6 122.74(19) . .
O3 C7 N3 118.44(19) . .
N6 C7 N3 118.72(18) . .
N6 C8 N6 112.1(2) 2_556 .

loop_
_geom_bond_atom_site_label_1
_geom_bond_atom_site_label_2
_geom_bond_distance
_geom_bond_site_symmetry_2
O1 C1 1.235(2) .
O2 C5 1.237(2) .
O3 C7 1.226(2) .
N1 C1 1.359(2) .
N1 C4 1.458(3) .
N1 C3 1.469(3) .
N2 C1 1.366(2) .
N2 C6 1.456(2) .
N2 C2 1.461(3) .
N3 C7 1.390(3) .
N3 C2 1.438(2) .
N3 C3 1.451(2) .
N4 C5 1.360(3) .
N4 C4 1.435(2) .
N5 C5 1.358(2) 2_556
N5 C6 1.441(3) .
N6 C7 1.338(3) .
N6 C8 1.456(2) .
C5 N5 1.358(2) 2_556
C8 N6 1.456(2) 2_556
